data_4134458
loop_
_publ_author_name
'Budiman, Yudha P.'
'Jayaraman, Arumugam'
'Friedrich, Alexandra'
'Kerner, Florian'
'Radius, Udo'
'Marder, Todd B.'

_publ_section_title
;
 Palladium-Catalyzed Homocoupling of Highly Fluorinated Arylboronates:
 Studies of the Influence of Strongly vs Weakly Coordinating Solvents on
 the Reductive Elimination Process.
;
_journal_issue 13
_journal_name_full 'Journal of the American Chemical Society'
_journal_page_first 6036
_journal_page_last 6050
_journal_paper_doi 10.1021/jacs.9b11871
_journal_volume 142
_journal_year 2020
_chemical_formula_moiety 'C16 H10 F6 N2 Pd'
_chemical_formula_sum 'C16 H10 F6 N2 Pd'
_chemical_formula_weight 450.66
_space_group_crystal_system monoclinic
_space_group_IT_number 14
_space_group_name_Hall '-P 2yn'
_space_group_name_H-M_alt 'P 1 21/n 1'
_atom_sites_solution_hydrogens geom
_atom_sites_solution_primary iterative
_atom_sites_solution_secondary difmap
_audit_creation_method SHELXL-2018/1
_cell_angle_alpha 90
_cell_angle_beta 90.415(7)
_cell_angle_gamma 90
_cell_formula_units_Z 8
_cell_length_a 9.5500(15)
_cell_length_b 17.778(5)
_cell_length_c 19.108(3)
_cell_measurement_reflns_used 9906
_cell_measurement_temperature 100(2)
_cell_measurement_theta_max 29.58
_cell_measurement_theta_min 2.38
_cell_volume 3244.1(12)
_computing_cell_refinement 'Saint+ ver. V8.38A (Bruker AXS)'
_computing_data_collection 'APEX2 ver. 2014.9 (Bruker AXS)'
_computing_data_reduction 'Saint+ ver. V8.38A (Bruker AXS)'
_computing_molecular_graphics 'ShelXLe (Huebschle et all, 2011)'
_computing_publication_material 'SHELXL-2018/1 (Sheldrick, 2018)'
_computing_structure_refinement 'SHELXL-2018/1 (Sheldrick, 2018)'
_computing_structure_solution 'SHELXT (Sheldrick, 2014)'
_diffrn_ambient_temperature 100(2)
_diffrn_detector 'CCD area detector (Apex2)'
_diffrn_detector_area_resol_mean 8.333
_diffrn_measured_fraction_theta_full 1.000
_diffrn_measured_fraction_theta_max 1.000
_diffrn_measurement_device_type 'Bruker X8-APEX II'
_diffrn_measurement_method '\f and \w scans'
_diffrn_radiation_monochromator 'multi-layer mirror'
_diffrn_radiation_type MoK\a
_diffrn_radiation_wavelength 0.71073
_diffrn_reflns_av_R_equivalents 0.0768
_diffrn_reflns_av_unetI/netI 0.0407
_diffrn_reflns_Laue_measured_fraction_full 1.000
_diffrn_reflns_Laue_measured_fraction_max 1.000
_diffrn_reflns_limit_h_max 12
_diffrn_reflns_limit_h_min -13
_diffrn_reflns_limit_k_max 24
_diffrn_reflns_limit_k_min -24
_diffrn_reflns_limit_l_max 26
_diffrn_reflns_limit_l_min -26
_diffrn_reflns_number 69798
_diffrn_reflns_point_group_measured_fraction_full 1.000
_diffrn_reflns_point_group_measured_fraction_max 1.000
_diffrn_reflns_theta_full 26.000
_diffrn_reflns_theta_max 29.130
_diffrn_reflns_theta_min 1.565
_diffrn_source 'rotating-anode (Nonius FR-591)'
_exptl_absorpt_coefficient_mu 1.208
_exptl_absorpt_correction_T_max 0.7365
_exptl_absorpt_correction_T_min 0.6730
_exptl_absorpt_correction_type multi-scan
_exptl_absorpt_process_details 'SadAbs 2016/2 (Bruker AXS)'
_exptl_crystal_colour colourless
_exptl_crystal_density_diffrn 1.845
_exptl_crystal_description block
_exptl_crystal_F_000 1760
_exptl_crystal_size_max 0.279
_exptl_crystal_size_mid 0.188
_exptl_crystal_size_min 0.086
_refine_diff_density_max 0.706
_refine_diff_density_min -0.868
_refine_diff_density_rms 0.101
_refine_ls_extinction_method none
_refine_ls_goodness_of_fit_ref 1.063
_refine_ls_hydrogen_treatment constr
_refine_ls_matrix_type full
_refine_ls_number_parameters 455
_refine_ls_number_reflns 8733
_refine_ls_number_restraints 0
_refine_ls_restrained_S_all 1.063
_refine_ls_R_factor_all 0.0392
_refine_ls_R_factor_gt 0.0294
_refine_ls_shift/su_max 0.002
_refine_ls_shift/su_mean 0.000
_refine_ls_structure_factor_coef Fsqd
_refine_ls_weighting_details 'w=1/[\s^2^(Fo^2^)+(0.0322P)^2^+1.5898P] where P=(Fo^2^+2Fc^2^)/3'
_refine_ls_weighting_scheme calc
_refine_ls_wR_factor_gt 0.0718
_refine_ls_wR_factor_ref 0.0770
_reflns_Friedel_coverage 0.000
_reflns_number_gt 7382
_reflns_number_total 8733
_reflns_threshold_expression 'I > 2\s(I)'
_cod_data_source_file ja9b11871_si_006.cif
_cod_data_source_block cmpd_3b
_cod_depositor_comments 'Adding full bibliography for 4134454--4134458.cif.'
_cod_original_cell_volume 3244.2(12)
_cod_original_sg_symbol_H-M 'P 21/n'
_cod_database_code 4134458
_shelx_shelxl_version_number 2018/1
_shelx_space_group_comment
;
The symmetry employed for this shelxl refinement is uniquely defined
by the following loop, which should always be used as a source of
symmetry information in preference to the above space-group names.
They are only intended as comments.
;
_shelx_estimated_absorpt_t_min 0.729
_shelx_estimated_absorpt_t_max 0.903

loop_
_space_group_symop_operation_xyz
'x, y, z'
'-x+1/2, y+1/2, -z+1/2'
'-x, -y, -z'
'x-1/2, -y-1/2, z-1/2'

loop_
_atom_site_label
_atom_site_type_symbol
_atom_site_fract_x
_atom_site_fract_y
_atom_site_fract_z
_atom_site_U_iso_or_equiv
_atom_site_adp_type
_atom_site_occupancy
_atom_site_site_symmetry_order
_atom_site_calc_flag
_atom_site_refinement_flags_posn
_atom_site_refinement_flags_adp
_atom_site_refinement_flags_occupancy
_atom_site_disorder_assembly
_atom_site_disorder_group
Pd1 Pd 0.89835(2) 0.49076(2) 0.86293(2) 0.01715(5) Uani 1 1 d . . . . .
F1 F 0.72009(16) 0.52313(9) 0.99424(7) 0.0296(3) Uani 1 1 d . . . . .
C1 C 1.0163(3) 0.63078(14) 0.95100(13) 0.0235(5) Uani 1 1 d . . . . .
N1 N 0.9784(2) 0.58174(12) 0.91810(11) 0.0237(4) Uani 1 1 d . . . . .
F3 F 0.67366(15) 0.55006(9) 0.75016(7) 0.0281(3) Uani 1 1 d . . . . .
C3 C 1.2143(2) 0.43035(13) 0.85487(12) 0.0196(5) Uani 1 1 d . . . . .
N3 N 0.4748(2) 0.60105(12) 0.45815(11) 0.0225(4) Uani 1 1 d . . . . .
Pd2 Pd 0.39833(2) 0.63141(2) 0.55571(2) 0.01550(5) Uani 1 1 d . . . . .
F2 F 0.32239(16) 0.63886(9) 0.89916(8) 0.0318(4) Uani 1 1 d . . . . .
C2 C 1.0636(3) 0.69385(16) 0.99390(14) 0.0315(6) Uani 1 1 d . . . . .
H2A H 1.129347 0.724669 0.967133 0.047 Uiso 1 1 calc R U . . .
H2B H 1.110421 0.674728 1.036098 0.047 Uiso 1 1 calc R U . . .
H2C H 0.982861 0.724517 1.007279 0.047 Uiso 1 1 calc R U . . .
N2 N 1.1007(2) 0.44828(12) 0.85499(11) 0.0235(4) Uani 1 1 d . . . . .
F4 F 0.66465(16) 0.36663(8) 0.90316(8) 0.0280(3) Uani 1 1 d . . . . .
C4 C 1.3604(2) 0.40712(14) 0.85587(13) 0.0228(5) Uani 1 1 d . . . . .
H4A H 1.379129 0.375313 0.815104 0.034 Uiso 1 1 calc R U . . .
H4B H 1.379912 0.378699 0.898796 0.034 Uiso 1 1 calc R U . . .
H4C H 1.420706 0.451700 0.854387 0.034 Uiso 1 1 calc R U . . .
N4 N 0.5991(2) 0.61925(11) 0.59676(10) 0.0207(4) Uani 1 1 d . . . . .
C5 C 0.7072(2) 0.53387(12) 0.87157(12) 0.0168(4) Uani 1 1 d . . . . .
F5 F 0.66154(18) 0.21876(10) 0.70088(10) 0.0454(5) Uani 1 1 d . . . . .
F6 F 0.95420(16) 0.42970(9) 0.71314(8) 0.0299(3) Uani 1 1 d . . . . .
C6 C 0.6486(2) 0.54636(14) 0.93632(12) 0.0202(5) Uani 1 1 d . . . . .
F7 F 0.46084(17) 0.76937(8) 0.65025(8) 0.0296(3) Uani 1 1 d . . . . .
C7 C 0.5200(3) 0.58038(14) 0.94792(13) 0.0232(5) Uani 1 1 d . . . . .
H7 H 0.483737 0.586658 0.993715 0.028 Uiso 1 1 calc R U . . .
F8 F 0.13899(16) 0.74281(9) 0.83121(8) 0.0323(4) Uani 1 1 d . . . . .
C8 C 0.4479(2) 0.60449(14) 0.88955(13) 0.0222(5) Uani 1 1 d . . . . .
C9 C 0.4972(3) 0.59588(13) 0.82263(12) 0.0214(5) Uani 1 1 d . . . . .
H9 H 0.446610 0.613475 0.782910 0.026 Uiso 1 1 calc R U . . .
F9 F 0.16631(14) 0.55739(8) 0.65725(7) 0.0239(3) Uani 1 1 d . . . . .
C10 C 0.6256(2) 0.55988(13) 0.81667(12) 0.0187(4) Uani 1 1 d . . . . .
F10 F 0.18739(17) 0.77233(8) 0.54075(9) 0.0351(4) Uani 1 1 d . . . . .
C11 C 0.8130(2) 0.40437(13) 0.81074(12) 0.0179(4) Uani 1 1 d . . . . .
F11 F -0.18737(16) 0.65904(10) 0.42147(9) 0.0383(4) Uani 1 1 d . . . . .
C16 C 0.8550(3) 0.38581(14) 0.74403(13) 0.0217(5) Uani 1 1 d . . . . .
C12 C 0.7134(2) 0.35518(13) 0.83695(13) 0.0215(5) Uani 1 1 d . . . . .
F12 F 0.20773(15) 0.51631(8) 0.48099(8) 0.0270(3) Uani 1 1 d . . . . .
C13 C 0.6590(3) 0.29386(14) 0.80162(15) 0.0282(6) Uani 1 1 d . . . . .
H13 H 0.589501 0.262762 0.822019 0.034 Uiso 1 1 calc R U . . .
C14 C 0.7092(3) 0.27980(15) 0.73627(15) 0.0299(6) Uani 1 1 d . . . . .
C18 C 0.8559(2) 0.59847(15) 0.63770(13) 0.0248(5) Uani 1 1 d . . . . .
H18A H 0.920277 0.616538 0.601690 0.037 Uiso 1 1 calc R U . . .
H18B H 0.871528 0.544650 0.645638 0.037 Uiso 1 1 calc R U . . .
H18C H 0.872773 0.626076 0.681341 0.037 Uiso 1 1 calc R U . . .
C17 C 0.7114(2) 0.61062(14) 0.61444(12) 0.0202(5) Uani 1 1 d . . . . .
C19 C 0.5128(3) 0.58438(14) 0.40445(13) 0.0229(5) Uani 1 1 d . . . . .
C15 C 0.8079(3) 0.32505(15) 0.70475(14) 0.0288(6) Uani 1 1 d . . . . .
H15 H 0.841587 0.315211 0.658993 0.035 Uiso 1 1 calc R U . . .
C20 C 0.5595(3) 0.56243(17) 0.33492(14) 0.0329(6) Uani 1 1 d . . . . .
H20A H 0.559517 0.507454 0.331187 0.049 Uiso 1 1 calc R U . . .
H20B H 0.654488 0.581477 0.327265 0.049 Uiso 1 1 calc R U . . .
H20C H 0.495999 0.583609 0.299556 0.049 Uiso 1 1 calc R U . . .
C21 C 0.3170(2) 0.66218(13) 0.64736(11) 0.0164(4) Uani 1 1 d . . . . .
C22 C 0.3583(2) 0.72813(13) 0.68021(12) 0.0196(4) Uani 1 1 d . . . . .
C23 C 0.3035(3) 0.75660(14) 0.74174(13) 0.0235(5) Uani 1 1 d . . . . .
H23 H 0.337078 0.802070 0.761860 0.028 Uiso 1 1 calc R U . . .
C24 C 0.1981(3) 0.71571(15) 0.77214(12) 0.0233(5) Uani 1 1 d . . . . .
C25 C 0.1513(2) 0.64842(14) 0.74531(12) 0.0216(5) Uani 1 1 d . . . . .
H25 H 0.080535 0.619906 0.767822 0.026 Uiso 1 1 calc R U . . .
C26 C 0.2128(2) 0.62424(13) 0.68355(12) 0.0187(4) Uani 1 1 d . . . . .
C27 C 0.2066(2) 0.64348(13) 0.51489(11) 0.0171(4) Uani 1 1 d . . . . .
C28 C 0.1306(3) 0.70899(13) 0.51232(13) 0.0227(5) Uani 1 1 d . . . . .
C29 C -0.0018(3) 0.71715(15) 0.48232(14) 0.0278(5) Uani 1 1 d . . . . .
H29 H -0.050205 0.763822 0.482904 0.033 Uiso 1 1 calc R U . . .
C30 C -0.0586(3) 0.65410(16) 0.45182(13) 0.0254(5) Uani 1 1 d . . . . .
C31 C 0.0098(2) 0.58578(14) 0.45034(12) 0.0221(5) Uani 1 1 d . . . . .
H31 H -0.030340 0.542720 0.428668 0.027 Uiso 1 1 calc R U . . .
C32 C 0.1404(2) 0.58357(13) 0.48223(12) 0.0189(4) Uani 1 1 d . . . . .

loop_
_atom_site_aniso_label
_atom_site_aniso_U_11
_atom_site_aniso_U_22
_atom_site_aniso_U_33
_atom_site_aniso_U_23
_atom_site_aniso_U_13
_atom_site_aniso_U_12
Pd1 0.01223(9) 0.02111(9) 0.01810(9) -0.00187(6) -0.00155(6) 0.00156(6)
F1 0.0239(8) 0.0500(10) 0.0149(7) 0.0008(6) -0.0041(6) 0.0118(7)
C1 0.0166(11) 0.0308(13) 0.0231(12) -0.0030(10) 0.0011(9) 0.0027(10)
N1 0.0145(9) 0.0307(11) 0.0260(10) -0.0050(9) -0.0011(8) 0.0019(8)
F3 0.0252(8) 0.0445(9) 0.0145(6) 0.0041(6) 0.0016(6) 0.0085(7)
C3 0.0199(12) 0.0214(11) 0.0175(11) -0.0017(9) 0.0004(9) -0.0014(9)
N3 0.0181(10) 0.0277(11) 0.0218(10) -0.0009(8) -0.0017(8) 0.0007(8)
Pd2 0.01272(9) 0.01945(9) 0.01430(8) -0.00026(6) -0.00235(6) 0.00008(6)
F2 0.0200(8) 0.0395(9) 0.0359(9) -0.0032(7) -0.0005(6) 0.0140(6)
C2 0.0295(14) 0.0347(14) 0.0304(14) -0.0128(12) -0.0002(11) -0.0013(11)
N2 0.0175(10) 0.0277(11) 0.0252(10) -0.0040(9) -0.0017(8) 0.0008(8)
F4 0.0247(8) 0.0306(8) 0.0287(8) 0.0029(6) 0.0091(6) 0.0015(6)
C4 0.0166(11) 0.0277(12) 0.0242(12) -0.0015(10) 0.0000(9) 0.0017(9)
N4 0.0176(10) 0.0268(10) 0.0176(9) -0.0009(8) -0.0012(8) 0.0024(8)
C5 0.0145(10) 0.0174(10) 0.0186(10) -0.0013(8) -0.0005(8) 0.0026(8)
F5 0.0347(9) 0.0354(9) 0.0661(12) -0.0255(9) 0.0023(9) -0.0092(8)
F6 0.0323(8) 0.0332(8) 0.0244(7) -0.0028(6) 0.0071(6) -0.0096(7)
C6 0.0183(11) 0.0251(12) 0.0172(10) 0.0005(9) -0.0044(9) 0.0036(9)
F7 0.0374(9) 0.0256(7) 0.0260(8) -0.0011(6) 0.0027(6) -0.0133(7)
C7 0.0208(12) 0.0289(13) 0.0200(11) -0.0033(10) 0.0010(9) 0.0060(10)
F8 0.0274(8) 0.0460(9) 0.0234(7) -0.0101(7) 0.0012(6) 0.0094(7)
C8 0.0156(11) 0.0236(11) 0.0273(12) -0.0024(10) -0.0011(9) 0.0050(9)
C9 0.0194(11) 0.0244(12) 0.0204(11) 0.0018(9) -0.0032(9) 0.0044(9)
F9 0.0181(7) 0.0251(7) 0.0284(7) -0.0042(6) -0.0007(6) -0.0068(6)
C10 0.0183(11) 0.0211(11) 0.0169(10) 0.0002(9) 0.0007(9) 0.0003(9)
F10 0.0381(9) 0.0168(7) 0.0502(10) -0.0034(7) -0.0194(8) 0.0022(6)
C11 0.0137(10) 0.0180(10) 0.0218(11) -0.0006(9) -0.0032(8) 0.0034(8)
F11 0.0217(8) 0.0489(10) 0.0438(10) 0.0075(8) -0.0168(7) -0.0003(7)
C16 0.0177(11) 0.0234(11) 0.0241(12) 0.0006(9) 0.0010(9) -0.0023(9)
C12 0.0164(11) 0.0222(11) 0.0259(12) 0.0022(9) 0.0015(9) 0.0065(9)
F12 0.0213(7) 0.0225(7) 0.0371(8) -0.0096(6) -0.0030(6) 0.0022(6)
C13 0.0177(12) 0.0212(12) 0.0458(16) -0.0014(11) 0.0035(11) 0.0007(9)
C14 0.0217(13) 0.0238(12) 0.0443(16) -0.0102(11) -0.0046(11) -0.0004(10)
C18 0.0168(11) 0.0317(13) 0.0258(12) -0.0023(10) -0.0015(9) 0.0020(10)
C17 0.0188(12) 0.0239(11) 0.0180(10) -0.0009(9) 0.0005(9) -0.0008(9)
C19 0.0188(12) 0.0264(12) 0.0234(12) -0.0014(10) -0.0008(9) -0.0013(9)
C15 0.0266(13) 0.0342(14) 0.0257(13) -0.0098(11) 0.0007(10) -0.0017(11)
C20 0.0367(16) 0.0404(16) 0.0218(12) -0.0054(11) 0.0072(11) -0.0006(12)
C21 0.0130(10) 0.0215(11) 0.0148(10) 0.0012(8) -0.0047(8) 0.0020(8)
C22 0.0206(11) 0.0199(11) 0.0183(10) 0.0032(9) -0.0032(9) -0.0005(9)
C23 0.0255(13) 0.0227(12) 0.0222(11) -0.0019(9) -0.0068(10) 0.0029(10)
C24 0.0192(11) 0.0337(13) 0.0168(11) -0.0045(10) -0.0045(9) 0.0092(10)
C25 0.0119(10) 0.0343(13) 0.0184(11) 0.0010(10) -0.0005(8) 0.0014(9)
C26 0.0139(10) 0.0228(11) 0.0192(11) -0.0009(9) -0.0058(8) 0.0006(8)
C27 0.0151(10) 0.0214(11) 0.0149(10) 0.0004(8) -0.0021(8) 0.0020(8)
C28 0.0239(12) 0.0213(11) 0.0227(11) 0.0003(9) -0.0066(9) 0.0006(9)
C29 0.0230(13) 0.0278(13) 0.0324(13) 0.0051(11) -0.0057(10) 0.0075(10)
C30 0.0161(11) 0.0368(14) 0.0232(12) 0.0070(11) -0.0065(9) 0.0004(10)
C31 0.0193(11) 0.0286(12) 0.0183(11) -0.0018(9) -0.0028(9) -0.0049(9)
C32 0.0167(11) 0.0223(11) 0.0176(10) -0.0020(9) 0.0008(8) 0.0005(9)

loop_
_atom_type_symbol
_atom_type_description
_atom_type_scat_dispersion_real
_atom_type_scat_dispersion_imag
_atom_type_scat_source
C C 0.0033 0.0016 'International Tables Vol C Tables 4.2.6.8 and 6.1.1.4'
H H 0.0000 0.0000 'International Tables Vol C Tables 4.2.6.8 and 6.1.1.4'
N N 0.0061 0.0033 'International Tables Vol C Tables 4.2.6.8 and 6.1.1.4'
F F 0.0171 0.0103 'International Tables Vol C Tables 4.2.6.8 and 6.1.1.4'
Pd Pd -0.9988 1.0072 'International Tables Vol C Tables 4.2.6.8 and 6.1.1.4'

loop_
_exptl_crystal_face_index_h
_exptl_crystal_face_index_k
_exptl_crystal_face_index_l
_exptl_crystal_face_perp_dist
-1.00 -3.00 0.00 0.0700
1.00 3.00 0.00 0.1330
1.00 1.00 0.00 0.1150
1.00 0.00 0.00 0.0900
1.00 -3.00 0.00 0.0490
3.00 -3.00 -1.00 0.0660
-3.00 -3.00 1.00 0.0690
-2.00 0.00 1.00 0.0890
3.00 0.00 -2.00 0.0810
-3.00 0.00 2.00 0.0870
-1.00 -1.00 1.00 0.0600
1.00 -1.00 -2.00 0.0510
1.00 0.00 -2.00 0.0680
1.00 1.00 -3.00 0.0840
-1.00 -1.00 3.00 0.0400
0.00 -1.00 -3.00 0.0160
0.00 2.00 -1.00 0.1360
-2.00 1.00 -3.00 0.0860
-1.00 2.00 3.00 0.0710
0.00 1.00 1.00 0.0790
0.00 0.00 1.00 0.0320

loop_
_geom_angle_atom_site_label_1
_geom_angle_atom_site_label_2
_geom_angle_atom_site_label_3
_geom_angle
_geom_angle_site_symmetry_1
_geom_angle_site_symmetry_3
_geom_angle_publ_flag
C5 Pd1 C11 88.06(9) . . ?
C5 Pd1 N1 89.57(9) . . ?
C11 Pd1 N1 177.59(8) . . ?
C5 Pd1 N2 178.46(9) . . ?
C11 Pd1 N2 93.47(9) . . ?
N1 Pd1 N2 88.91(8) . . ?
N1 C1 C2 179.3(3) . . ?
C1 N1 Pd1 176.1(2) . . ?
N2 C3 C4 179.1(3) . . ?
C19 N3 Pd2 178.1(2) . . ?
C27 Pd2 C21 87.23(9) . . ?
C27 Pd2 N4 179.15(8) . . ?
C21 Pd2 N4 93.51(8) . . ?
C27 Pd2 N3 90.27(8) . . ?
C21 Pd2 N3 177.43(8) . . ?
N4 Pd2 N3 88.98(8) . . ?
C1 C2 H2A 109.5 . . ?
C1 C2 H2B 109.5 . . ?
H2A C2 H2B 109.5 . . ?
C1 C2 H2C 109.5 . . ?
H2A C2 H2C 109.5 . . ?
H2B C2 H2C 109.5 . . ?
C3 N2 Pd1 173.6(2) . . ?
C3 C4 H4A 109.5 . . ?
C3 C4 H4B 109.5 . . ?
H4A C4 H4B 109.5 . . ?
C3 C4 H4C 109.5 . . ?
H4A C4 H4C 109.5 . . ?
H4B C4 H4C 109.5 . . ?
C17 N4 Pd2 174.9(2) . . ?
C6 C5 C10 113.4(2) . . ?
C6 C5 Pd1 121.01(17) . . ?
C10 C5 Pd1 125.39(17) . . ?
F1 C6 C5 118.5(2) . . ?
F1 C6 C7 116.2(2) . . ?
C5 C6 C7 125.3(2) . . ?
C8 C7 C6 116.4(2) . . ?
C8 C7 H7 121.8 . . ?
C6 C7 H7 121.8 . . ?
F2 C8 C9 119.0(2) . . ?
F2 C8 C7 117.9(2) . . ?
C9 C8 C7 123.2(2) . . ?
C8 C9 C10 115.9(2) . . ?
C8 C9 H9 122.1 . . ?
C10 C9 H9 122.1 . . ?
F3 C10 C5 118.2(2) . . ?
F3 C10 C9 116.0(2) . . ?
C5 C10 C9 125.8(2) . . ?
C16 C11 C12 112.8(2) . . ?
C16 C11 Pd1 121.59(18) . . ?
C12 C11 Pd1 125.55(18) . . ?
F6 C16 C11 118.1(2) . . ?
F6 C16 C15 115.7(2) . . ?
C11 C16 C15 126.2(2) . . ?
F4 C12 C13 116.1(2) . . ?
F4 C12 C11 118.6(2) . . ?
C13 C12 C11 125.2(2) . . ?
C14 C13 C12 117.3(2) . . ?
C14 C13 H13 121.4 . . ?
C12 C13 H13 121.4 . . ?
F5 C14 C13 119.0(2) . . ?
F5 C14 C15 118.5(2) . . ?
C13 C14 C15 122.6(2) . . ?
C17 C18 H18A 109.5 . . ?
C17 C18 H18B 109.5 . . ?
H18A C18 H18B 109.5 . . ?
C17 C18 H18C 109.5 . . ?
H18A C18 H18C 109.5 . . ?
H18B C18 H18C 109.5 . . ?
N4 C17 C18 179.2(3) . . ?
N3 C19 C20 179.1(3) . . ?
C14 C15 C16 115.9(2) . . ?
C14 C15 H15 122.1 . . ?
C16 C15 H15 122.1 . . ?
C19 C20 H20A 109.5 . . ?
C19 C20 H20B 109.5 . . ?
H20A C20 H20B 109.5 . . ?
C19 C20 H20C 109.5 . . ?
H20A C20 H20C 109.5 . . ?
H20B C20 H20C 109.5 . . ?
C22 C21 C26 112.8(2) . . ?
C22 C21 Pd2 121.17(17) . . ?
C26 C21 Pd2 125.98(17) . . ?
F7 C22 C21 118.1(2) . . ?
F7 C22 C23 116.1(2) . . ?
C21 C22 C23 125.8(2) . . ?
C24 C23 C22 116.6(2) . . ?
C24 C23 H23 121.7 . . ?
C22 C23 H23 121.7 . . ?
F8 C24 C23 118.4(2) . . ?
F8 C24 C25 119.0(2) . . ?
C23 C24 C25 122.7(2) . . ?
C24 C25 C26 116.6(2) . . ?
C24 C25 H25 121.7 . . ?
C26 C25 H25 121.7 . . ?
F9 C26 C25 116.3(2) . . ?
F9 C26 C21 118.2(2) . . ?
C25 C26 C21 125.5(2) . . ?
C28 C27 C32 113.4(2) . . ?
C28 C27 Pd2 126.04(18) . . ?
C32 C27 Pd2 120.52(17) . . ?
F10 C28 C27 118.6(2) . . ?
F10 C28 C29 115.9(2) . . ?
C27 C28 C29 125.6(2) . . ?
C30 C29 C28 116.4(2) . . ?
C30 C29 H29 121.8 . . ?
C28 C29 H29 121.8 . . ?
F11 C30 C29 118.8(2) . . ?
F11 C30 C31 118.4(2) . . ?
C29 C30 C31 122.8(2) . . ?
C30 C31 C32 116.2(2) . . ?
C30 C31 H31 121.9 . . ?
C32 C31 H31 121.9 . . ?
F12 C32 C31 116.3(2) . . ?
F12 C32 C27 118.0(2) . . ?
C31 C32 C27 125.7(2) . . ?

loop_
_geom_bond_atom_site_label_1
_geom_bond_atom_site_label_2
_geom_bond_distance
_geom_bond_site_symmetry_2
_geom_bond_publ_flag
Pd1 C5 1.988(2) . ?
Pd1 C11 2.002(2) . ?
Pd1 N1 2.074(2) . ?
Pd1 N2 2.082(2) . ?
F1 C6 1.360(3) . ?
C1 N1 1.133(3) . ?
C1 C2 1.459(4) . ?
F3 C10 1.366(3) . ?
C3 N2 1.131(3) . ?
C3 C4 1.455(3) . ?
N3 C19 1.130(3) . ?
N3 Pd2 2.078(2) . ?
Pd2 C27 1.997(2) . ?
Pd2 C21 1.997(2) . ?
Pd2 N4 2.078(2) . ?
F2 C8 1.359(3) . ?
C2 H2A 0.9800 . ?
C2 H2B 0.9800 . ?
C2 H2C 0.9800 . ?
F4 C12 1.367(3) . ?
C4 H4A 0.9800 . ?
C4 H4B 0.9800 . ?
C4 H4C 0.9800 . ?
N4 C17 1.133(3) . ?
C5 C6 1.380(3) . ?
C5 C10 1.382(3) . ?
F5 C14 1.356(3) . ?
F6 C16 1.365(3) . ?
C6 C7 1.388(3) . ?
F7 C22 1.354(3) . ?
C7 C8 1.375(3) . ?
C7 H7 0.9500 . ?
F8 C24 1.354(3) . ?
C8 C9 1.374(3) . ?
C9 C10 1.388(3) . ?
C9 H9 0.9500 . ?
F9 C26 1.363(3) . ?
F10 C28 1.361(3) . ?
C11 C16 1.379(3) . ?
C11 C12 1.388(3) . ?
F11 C30 1.359(3) . ?
C16 C15 1.388(4) . ?
C12 C13 1.382(4) . ?
F12 C32 1.358(3) . ?
C13 C14 1.364(4) . ?
C13 H13 0.9500 . ?
C14 C15 1.381(4) . ?
C18 C17 1.463(3) . ?
C18 H18A 0.9800 . ?
C18 H18B 0.9800 . ?
C18 H18C 0.9800 . ?
C19 C20 1.458(3) . ?
C15 H15 0.9500 . ?
C20 H20A 0.9800 . ?
C20 H20B 0.9800 . ?
C20 H20C 0.9800 . ?
C21 C22 1.386(3) . ?
C21 C26 1.390(3) . ?
C22 C23 1.386(3) . ?
C23 C24 1.374(4) . ?
C23 H23 0.9500 . ?
C24 C25 1.375(4) . ?
C25 C26 1.390(3) . ?
C25 H25 0.9500 . ?
C27 C28 1.373(3) . ?
C27 C32 1.385(3) . ?
C28 C29 1.392(3) . ?
C29 C30 1.373(4) . ?
C29 H29 0.9500 . ?
C30 C31 1.380(4) . ?
C31 C32 1.384(3) . ?
C31 H31 0.9500 . ?
